data_2310686
loop_
_publ_author_name
'Teufer, G.'
'Bode, H.'

_publ_section_title
;
 Bie Kristallstruktur des wasserhaltigen Natriumhexafluorophosphats, Na P
 F6 H2 O
;
_journal_name_full 'Acta Crystallographica (1,1948-23,1967)'
_journal_page_first 825
_journal_page_last 827
_journal_volume 9
_journal_year 1956
_chemical_formula_sum 'F6 H2 Na O P'
_chemical_name_systematic 'Na (P F6) (H2 O)'
_space_group_IT_number 74
_symmetry_space_group_name_Hall '-I 2b 2'
_symmetry_space_group_name_H-M 'I m m a'
_cell_angle_alpha 90
_cell_angle_beta 90
_cell_angle_gamma 90
_cell_formula_units_Z 4
_cell_length_a 7.962
_cell_length_b 10.594
_cell_length_c 6.116
_cell_volume 515.881
_citation_journal_id_ASTM ACCRA9
_cod_data_source_file Teufer_ACCRA9_1956_208.cif
_cod_data_source_block H2F6Na1O1P1
_cod_depositor_comments
;
 Marking attached hydrogen atoms.

 Antanas Vaitkus,
 2017-08-09
;
_cod_original_cell_volume 515.8811
_cod_original_formula_sum 'H2 F6 Na1 O1 P1'
_cod_database_code 2310686

loop_
_symmetry_equiv_pos_as_xyz
x,y,z
-x,-y+1/2,z
x,-y,-z
-x,y+1/2,-z
-x,-y,-z
x,y-1/2,-z
-x,y,z
x,-y-1/2,z
x+1/2,y+1/2,z+1/2
-x+1/2,-y+1,z+1/2
x+1/2,-y+1/2,-z+1/2
-x+1/2,y+1,-z+1/2
-x+1/2,-y+1/2,-z+1/2
x+1/2,y,-z+1/2
-x+1/2,y+1/2,z+1/2
x+1/2,-y,z+1/2

loop_
_atom_site_label
_atom_site_type_symbol
_atom_site_fract_x
_atom_site_fract_y
_atom_site_fract_z
_atom_site_occupancy
_atom_site_U_iso_or_equiv
_atom_site_attached_hydrogens
Na1 Na+1 0.25 0.25 0.75 1 0.0 0
P1 P+5 0 0 0 1 0.0 0
F1 F-1 0 0.011 0.282 1 0.0 0
F2 F-1 0.14 0.106 -0.013 1 0.0 0
O1 O-2 0 0.25 0.52 1 0.0 2
